data_4000178
_journal_name_full 'Chemistry of Materials'
_journal_paper_doi 10.1021/cm020066o
_journal_year 2002
_chemical_formula_sum 'Ga5.94 Ni2 Si0.06 Sm0.67'
_chemical_formula_weight 633.98
_space_group_IT_number 187
_symmetry_cell_setting hexagonal
_symmetry_space_group_name_Hall 'P -6 2'
_symmetry_space_group_name_H-M 'P -6 m 2'
_atom_sites_solution_hydrogens geom
_atom_sites_solution_primary direct
_atom_sites_solution_secondary difmap
_cell_angle_alpha 90.00
_cell_angle_beta 90.00
_cell_angle_gamma 120.00
_cell_formula_units_Z 1
_cell_length_a 4.1976(8)
_cell_length_b 4.1976(8)
_cell_length_c 9.159(3)
_cell_measurement_temperature 571(2)
_cell_volume 139.76(5)
_diffrn_ambient_temperature 571(2)
_diffrn_radiation_monochromator graphite
_diffrn_radiation_source 'fine-focus sealed tube'
_diffrn_radiation_type MoK\a
_diffrn_radiation_wavelength 0.71073
_diffrn_reflns_av_R_equivalents 0.0604
_diffrn_reflns_av_sigmaI/netI 0.0351
_diffrn_reflns_limit_h_max 5
_diffrn_reflns_limit_h_min -5
_diffrn_reflns_limit_k_max 5
_diffrn_reflns_limit_k_min -5
_diffrn_reflns_limit_l_max 12
_diffrn_reflns_limit_l_min -12
_diffrn_reflns_number 1618
_diffrn_reflns_theta_max 30.35
_diffrn_reflns_theta_min 4.45
_exptl_absorpt_coefficient_mu 41.508
_exptl_crystal_density_diffrn 7.533
_exptl_crystal_density_method 'not measured'
_exptl_crystal_F_000 283
_refine_ls_abs_structure_details 'Flack H D (1983), Acta Cryst. A39, 876-881'
_refine_ls_abs_structure_Flack 0.0(2)
_refine_ls_extinction_coef 0.036(3)
_refine_ls_extinction_expression Fc^*^=kFc[1+0.001xFc^2^\l^3^/sin(2\q)]^-1/4^
_refine_ls_extinction_method SHELXL
_refine_ls_goodness_of_fit_ref 1.093
_refine_ls_hydrogen_treatment mixed
_refine_ls_matrix_type full
_refine_ls_number_parameters 22
_refine_ls_number_reflns 204
_refine_ls_number_restraints 1
_refine_ls_restrained_S_all 1.090
_refine_ls_R_factor_all 0.0234
_refine_ls_R_factor_gt 0.0233
_refine_ls_shift/su_max 0.000
_refine_ls_shift/su_mean 0.000
_refine_ls_structure_factor_coef Fsqd
_refine_ls_weighting_details 'calc w=1/[\s^2^(Fo^2^)+(0.0245P)^2^+0.0000P] where P=(Fo^2^+2Fc^2^)/3'
_refine_ls_weighting_scheme calc
_refine_ls_wR_factor_gt 0.0497
_refine_ls_wR_factor_ref 0.0497
_reflns_number_gt 200
_reflns_number_total 204
_reflns_threshold_expression >2sigma(I)
_cod_original_sg_symbol_H-M P?
_cod_database_code 4000178

loop_
_symmetry_equiv_pos_as_xyz
'x, y, z'
'-y, x-y, z'
'-x+y, -x, z'
'x, y, -z'
'-y, x-y, -z'
'-x+y, -x, -z'
'-y, -x, z'
'-x+y, y, z'
'x, x-y, z'
'-y, -x, -z'
'-x+y, y, -z'
'x, x-y, -z'

loop_
_atom_site_label
_atom_site_type_symbol
_atom_site_fract_x
_atom_site_fract_y
_atom_site_fract_z
_atom_site_U_iso_or_equiv
_atom_site_adp_type
_atom_site_occupancy
_atom_site_symmetry_multiplicity
_atom_site_calc_flag
_atom_site_refinement_flags
_atom_site_disorder_assembly
_atom_site_disorder_group
Sm1 Sm 0.0000 0.0000 0.0000 0.0061(3) Uani 0.67 12 d SP . .
Ni1 Ni 0.3333 0.6667 0.24565(17) 0.0078(4) Uani 1 6 d S . .
M2 Ga 0.6667 0.3333 0.2025(2) 0.0092(5) Uani 0.972(14) 6 d SP . .
M20 Si 0.6667 0.3333 0.2025(2) 0.0092(5) Uani 0.03(2) 6 d SP . .
Ga3 Ga 0.0000 0.0000 0.34911(16) 0.0087(3) Uani 1 6 d S . .
Ga4 Ga 0.3333 0.6667 0.5000 0.0112(4) Uani 1 12 d S . .
M1 Ga 0.2074(5) -0.2074(5) 0.0000 0.0122(8) Uani 0.33 4 d SP . .

loop_
_atom_site_aniso_label
_atom_site_aniso_U_11
_atom_site_aniso_U_22
_atom_site_aniso_U_33
_atom_site_aniso_U_23
_atom_site_aniso_U_13
_atom_site_aniso_U_12
Sm1 0.0065(4) 0.0065(4) 0.0055(6) 0.000 0.000 0.0032(2)
Ni1 0.0083(6) 0.0083(6) 0.0067(9) 0.000 0.000 0.0041(3)
M2 0.0086(6) 0.0086(6) 0.0106(7) 0.000 0.000 0.0043(3)
M20 0.0086(6) 0.0086(6) 0.0106(7) 0.000 0.000 0.0043(3)
Ga3 0.0092(5) 0.0092(5) 0.0078(7) 0.000 0.000 0.0046(2)
Ga4 0.0147(7) 0.0147(7) 0.0042(9) 0.000 0.000 0.0073(3)
M1 0.0120(12) 0.0120(12) 0.0112(17) 0.000 0.000 0.0048(14)
